data_1566274
loop_
_publ_author_name
'Kunde, Tom'
'Pausch, Tobias'
'Gu\'nka, Piotr A'
'Krzy\.zanowski, Maurycy'
'Kasprzak, Artur'
'Schmidt, Bernd M.'

_publ_section_title
;
 Fast, solvent-free synthesis of ferrocene-containing organic cages
 <i>via</i> dynamic covalent chemistry in the solid state.
;
_journal_issue 10
_journal_name_full 'Chemical science'
_journal_page_first 2877
_journal_page_last 2883
_journal_paper_doi 10.1039/d1sc06372c
_journal_volume 13
_journal_year 2022
_chemical_absolute_configuration ad
_chemical_formula_moiety 'C24 H18 Fe O2'
_chemical_formula_sum 'C24 H18 Fe O2'
_chemical_formula_weight 394.254
_space_group_crystal_system orthorhombic
_space_group_IT_number 43
_space_group_name_Hall 'F 2 -2d'
_space_group_name_H-M_alt 'F d d 2'
_symmetry_Int_Tables_number 43
_atom_sites_solution_primary dual
_audit_creation_date 2021-09-14
_audit_creation_method
;
Olex2 1.5
(compiled 2021.08.20 svn.r13c4697 for OlexSys, GUI svn.r6396)
;
_audit_update_record
;
2021-10-25 deposited with the CCDC.	2022-01-31 downloaded from the CCDC.
;
_cell_angle_alpha 90
_cell_angle_beta 90
_cell_angle_gamma 90
_cell_formula_units_Z 8
_cell_length_a 11.3424(2)
_cell_length_b 25.8718(6)
_cell_length_c 11.9601(3)
_cell_measurement_reflns_used 17482
_cell_measurement_temperature 293
_cell_measurement_theta_max 29.4630
_cell_measurement_theta_min 4.6140
_cell_volume 3509.67(13)
_computing_cell_refinement 'CrysAlisPro 1.171.40.84a (Rigaku OD, 2020)'
_computing_data_collection 'CrysAlisPro 1.171.40.84a (Rigaku OD, 2020)'
_computing_data_reduction 'CrysAlisPro 1.171.40.84a (Rigaku OD, 2020)'
_computing_molecular_graphics 'Olex2 1.5 (Dolomanov et al., 2009)'
_computing_publication_material 'Olex2 1.5 (Dolomanov et al., 2009)'
_computing_structure_refinement 'olex2.refine 1.5 (Bourhis et al., 2015)'
_computing_structure_solution 'SHELXT  (Sheldrick, 2015)'
_diffrn_ambient_temperature 293
_diffrn_detector 'CCD plate'
_diffrn_detector_area_resol_mean 10.3347
_diffrn_detector_type Atlas
_diffrn_measured_fraction_theta_full 0.9978
_diffrn_measured_fraction_theta_max 0.9759
_diffrn_measurement_details
;
List of Runs (angles in degrees, time in seconds):

 # Type Start End Width t~exp~ \w \q \k \f Frames
#--------------------------------------------------------------------------
 1 \w -101.00 -38.00 0.50 17.00 -- -11.24-179.00 -90.00 126
 2 \w 1.00 54.00 0.50 17.00 -- 11.71 -99.00-120.00 106
 3 \w -70.00 58.00 0.50 17.00 -- 11.71 -19.00 90.00 256
 4 \w -87.00 15.00 0.50 17.00 -- -11.24 -38.00 150.00 204
 5 \w -18.00 45.00 0.50 17.00 -- 11.71 -77.00 -60.00 126
 6 \w -18.00 86.00 0.50 17.00 -- 11.71 57.00 120.00 208
 7 \w -22.00 39.00 0.50 17.00 -- 11.71 77.00 30.00 122
 8 \w 25.00 72.00 0.50 17.00 -- 11.71-130.00 143.00 94
 9 \w -22.00 39.00 0.50 17.00 -- 11.71 77.00-120.00 122
 10 \w -86.00 16.00 0.50 17.00 -- -11.24 -42.00 10.00 204
 11 \w -45.00 39.00 0.50 17.00 -- -11.24 77.00 -30.00 168
 12 \w -22.00 39.00 0.50 17.00 -- 11.71 77.00 -30.00 122
 13 \w 1.00 54.00 0.50 17.00 -- 11.71 -99.00 -90.00 106
 14 \w 31.00 77.00 0.50 17.00 -- 11.71-139.00 -30.00 92
 15 \w -18.00 45.00 0.50 17.00 -- 11.71 -77.00-180.00 126
 16 \w 56.00 83.00 0.50 17.00 -- 11.71-179.00-180.00 54
 17 \w 1.00 54.00 0.50 17.00 -- 11.71 -99.00 60.00 106
;
_diffrn_measurement_device 'four-circle diffractometer'
_diffrn_measurement_device_type 'Xcalibur, Atlas, Gemini ultra'
_diffrn_measurement_method '\w scans'
_diffrn_orient_matrix_type 'CrysAlisPro convention (1999,Acta A55,543-557)'
_diffrn_orient_matrix_UB_11 0.0016361000
_diffrn_orient_matrix_UB_12 -0.0273944000
_diffrn_orient_matrix_UB_13 -0.0010371000
_diffrn_orient_matrix_UB_21 0.0328317000
_diffrn_orient_matrix_UB_22 -0.0000218000
_diffrn_orient_matrix_UB_23 0.0504849000
_diffrn_orient_matrix_UB_31 -0.0532134000
_diffrn_orient_matrix_UB_32 -0.0008638000
_diffrn_orient_matrix_UB_33 0.0311078000
_diffrn_radiation_monochromator graphite
_diffrn_radiation_probe x-ray
_diffrn_radiation_type 'Mo K\a'
_diffrn_radiation_wavelength 0.71073
_diffrn_reflns_av_R_equivalents 0.0231
_diffrn_reflns_av_unetI/netI 0.0098
_diffrn_reflns_Laue_measured_fraction_full 0.9978
_diffrn_reflns_Laue_measured_fraction_max 0.9759
_diffrn_reflns_limit_h_max 15
_diffrn_reflns_limit_h_min -15
_diffrn_reflns_limit_k_max 34
_diffrn_reflns_limit_k_min -35
_diffrn_reflns_limit_l_max 16
_diffrn_reflns_limit_l_min -15
_diffrn_reflns_number 26906
_diffrn_reflns_point_group_measured_fraction_full 0.9983
_diffrn_reflns_point_group_measured_fraction_max 0.9429
_diffrn_reflns_theta_full 26.0000
_diffrn_reflns_theta_max 29.51
_diffrn_reflns_theta_min 3.42
_diffrn_source 'fine-focus sealed X-ray tube'
_diffrn_source_type 'Enhance (Mo) X-ray Source'
_exptl_absorpt_coefficient_mu 0.876
_exptl_absorpt_correction_T_max 1.00000
_exptl_absorpt_correction_T_min 0.88038
_exptl_absorpt_correction_type multi-scan
_exptl_absorpt_process_details
;
CrysAlisPro 1.171.40.84a (Rigaku Oxford Diffraction, 2020)
Empirical absorption correction using spherical harmonics,
implemented in SCALE3 ABSPACK scaling algorithm.
;
_exptl_crystal_colour orange
_exptl_crystal_colour_primary orange
_exptl_crystal_density_diffrn 1.492
_exptl_crystal_description block
_exptl_crystal_F_000 1635.576
_exptl_crystal_recrystallization_method 'Re-crystallisation from solvent'
_exptl_crystal_size_max 0.4
_exptl_crystal_size_mid 0.4
_exptl_crystal_size_min 0.2
_refine_diff_density_max 0.1118
_refine_diff_density_min -0.1238
_refine_diff_density_rms 0.0241
_refine_ls_abs_structure_details 'Hooft, R.W.W., Straver, L.H., Spek, A.L. (2010). J. Appl. Cryst., 43, 665-668.'
_refine_ls_abs_structure_Flack -0.014(3)
_refine_ls_d_res_high 0.7214
_refine_ls_d_res_low 5.9539
_refine_ls_goodness_of_fit_ref 1.0697
_refine_ls_hydrogen_treatment refall
_refine_ls_matrix_type full
_refine_ls_number_constraints 0
_refine_ls_number_parameters 204
_refine_ls_number_reflns 2327
_refine_ls_number_restraints 1
_refine_ls_restrained_S_all 1.0697
_refine_ls_R_factor_all 0.0148
_refine_ls_R_factor_gt 0.0138
_refine_ls_shift/su_max -0.0005
_refine_ls_shift/su_mean 0.0001
_refine_ls_structure_factor_coef Fsqd
_refine_ls_weighting_details 'w=1/[\s^2^(Fo^2^)+(0.0179P)^2^+0.3599P] where P=(Fo^2^+2Fc^2^)/3'
_refine_ls_weighting_scheme calc
_refine_ls_wR_factor_gt 0.0312
_refine_ls_wR_factor_ref 0.0317
_reflns_Friedel_coverage 0.907
_reflns_limit_h_max 15
_reflns_limit_h_min -15
_reflns_limit_k_max 35
_reflns_limit_k_min -34
_reflns_limit_l_max 16
_reflns_limit_l_min -15
_reflns_number_gt 2263
_reflns_number_total 2327
_reflns_threshold_expression I>=2u(I)
_cod_data_source_file d1sc06372c2.cif
_cod_data_source_block pg156
_cod_depositor_comments 'Adding full bibliography for 1566274--1566277.cif.'
_cod_original_cell_volume 3509.66(13)
_cod_original_sg_symbol_Hall ' F 2 -2d'
_cod_database_code 1566274
_chemical_oxdiff_formula 'Fe1 C24 H18 O2'
_chemical_oxdiff_usercomment AK976-CDCl3-h
_olex2_refinement_description
;
;
_olex2_date_sample_data_collection 2021-02-24
_olex2_submission_special_instructions 'No special instructions were received'
_oxdiff_exptl_absorpt_empirical_details
;
Empirical correction (ABSPACK) includes:
- Absorption correction using spherical harmonics
- Frame scaling
;
_oxdiff_exptl_absorpt_empirical_full_max 1.121
_oxdiff_exptl_absorpt_empirical_full_min 0.905

loop_
_space_group_symop_id
_space_group_symop_operation_xyz
1 x,y,z
2 -x,-y,z
3 -x+1/4,y+1/4,z+1/4
4 x+1/4,-y+1/4,z+1/4
5 x,y+1/2,z+1/2
6 -x,-y+1/2,z+1/2
7 -x+1/4,y+3/4,z+3/4
8 x+1/4,-y+3/4,z+3/4
9 x+1/2,y,z+1/2
10 -x+1/2,-y,z+1/2
11 -x+3/4,y+1/4,z+3/4
12 x+3/4,-y+1/4,z+3/4
13 x+1/2,y+1/2,z
14 -x+1/2,-y+1/2,z
15 -x+3/4,y+3/4,z+1/4
16 x+3/4,-y+3/4,z+1/4

loop_
_atom_site_label
_atom_site_type_symbol
_atom_site_fract_x
_atom_site_fract_y
_atom_site_fract_z
_atom_site_U_iso_or_equiv
_atom_site_adp_type
_atom_site_occupancy
_atom_site_site_symmetry_order
_atom_site_refinement_flags_posn
_atom_site_refinement_flags_adp
_atom_site_refinement_flags_occupancy
Fe1 Fe 0.5 0.5 0.225050(12) 0.03365(5) Uani 1.000000 2 S T P
C1 C 0.44244(8) 0.55983(3) 0.32514(8) 0.03647(17) Uani 1.000000 1 . . .
C12 C 0.44386(17) 0.56397(6) 0.80404(11) 0.0639(3) Uani 1.000000 1 . . .
H12 H 0.5337(12) 0.5706(5) 0.8559(9) 0.045(3) Uani 1.000000 1 . . .
O1 O 0.35948(12) 0.55356(6) 0.86221(7) 0.1005(4) Uani 1.000000 1 . . .
C2 C 0.34905(8) 0.54123(4) 0.25545(7) 0.04320(19) Uani 1.000000 1 . . .
H2 H 0.2654(14) 0.5247(10) 0.2856(14) 0.088(7) Uani 1.000000 1 . . .
C11 C 0.33811(9) 0.55410(4) 0.50753(8) 0.04405(19) Uani 1.000000 1 . . .
H11 H 0.2560(13) 0.5457(7) 0.4630(19) 0.081(5) Uani 1.000000 1 . . .
C10 C 0.33703(9) 0.55578(4) 0.62302(8) 0.0486(2) Uani 1.000000 1 . . .
H10 H 0.2553(12) 0.5476(12) 0.6695(15) 0.100(8) Uani 1.000000 1 . . .
C3 C 0.38396(10) 0.54710(4) 0.14173(8) 0.0505(2) Uani 1.000000 1 . . .
H3 H 0.3362(14) 0.5379(7) 0.0648(13) 0.084(5) Uani 1.000000 1 . . .
C5 C 0.53584(10) 0.57661(4) 0.25272(8) 0.0438(2) Uani 1.000000 1 . . .
H5 H 0.6182(11) 0.5934(5) 0.2823(10) 0.060(4) Uani 1.000000 1 . . .
C4 C 0.49895(11) 0.56897(4) 0.14039(9) 0.0504(2) Uani 1.000000 1 . . .
H4 H 0.5494(15) 0.5777(6) 0.0654(15) 0.077(4) Uani 1.000000 1 . . .
C6 C 0.44307(7) 0.56153(3) 0.44753(7) 0.03414(17) Uani 1.000000 1 . . .
C9 C 0.44164(10) 0.56480(3) 0.68159(8) 0.0449(2) Uani 1.000000 1 . . .
C8 C 0.54595(11) 0.57300(4) 0.62251(10) 0.0475(2) Uani 1.000000 1 . . .
H8 H 0.6270(13) 0.5786(6) 0.6691(12) 0.070(4) Uani 1.000000 1 . . .
C7 C 0.54656(9) 0.57143(4) 0.50691(8) 0.04311(19) Uani 1.000000 1 . . .
H7 H 0.6282(13) 0.5767(6) 0.4606(13) 0.073(4) Uani 1.000000 1 . . .

loop_
_atom_site_aniso_label
_atom_site_aniso_U_11
_atom_site_aniso_U_22
_atom_site_aniso_U_33
_atom_site_aniso_U_12
_atom_site_aniso_U_13
_atom_site_aniso_U_23
Fe1 0.03853(7) 0.03885(7) 0.02357(6) 0.00052(7) -0.000000 0.000000
C1 0.0408(4) 0.0390(4) 0.0296(4) 0.0005(3) 0.0026(3) 0.0002(3)
C12 0.0947(10) 0.0667(7) 0.0302(5) 0.0053(7) 0.0012(7) -0.0027(5)
H12 0.057(7) 0.065(8) 0.013(6) -0.016(7) -0.014(5) -0.007(5)
O1 0.1241(10) 0.1411(11) 0.0363(5) 0.0001(8) 0.0150(5) 0.0005(5)
C2 0.0409(4) 0.0557(5) 0.0331(4) 0.0065(4) -0.0037(3) -0.0006(4)
H2 0.041(9) 0.17(2) 0.054(11) -0.001(11) 0.006(7) 0.007(11)
C11 0.0378(4) 0.0612(5) 0.0332(4) -0.0002(4) 0.0040(3) 0.0004(4)
H11 0.040(7) 0.152(14) 0.052(9) -0.017(9) 0.004(6) 0.011(15)
C10 0.0484(5) 0.0629(6) 0.0345(5) 0.0023(4) 0.0086(4) 0.0009(4)
H10 0.056(10) 0.18(2) 0.062(11) -0.001(10) 0.045(8) 0.020(13)
C3 0.0609(6) 0.0604(6) 0.0302(5) 0.0127(5) -0.0065(4) 0.0052(4)
H3 0.091(12) 0.120(14) 0.042(9) 0.024(9) 0.005(9) -0.007(9)
C5 0.0553(5) 0.0418(4) 0.0344(5) -0.0052(4) 0.0092(4) 0.0016(3)
H5 0.060(8) 0.071(9) 0.050(9) -0.034(7) -0.004(6) 0.004(6)
C4 0.0724(8) 0.0478(6) 0.0311(5) 0.0035(4) 0.0081(5) 0.0088(4)
H4 0.104(11) 0.082(11) 0.047(8) -0.012(10) 0.016(9) 0.022(9)
C6 0.0362(4) 0.0368(4) 0.0294(4) 0.0003(3) 0.0023(3) -0.0018(3)
C9 0.0623(6) 0.0423(5) 0.0302(5) 0.0046(4) 0.0004(4) -0.0036(4)
C8 0.0541(6) 0.0501(6) 0.0382(6) -0.0065(5) -0.0085(5) -0.0045(4)
H8 0.079(10) 0.085(11) 0.045(9) -0.012(8) -0.003(8) -0.019(7)
C7 0.0394(4) 0.0529(5) 0.0371(5) -0.0066(4) -0.0001(4) -0.0023(4)
H7 0.066(9) 0.090(11) 0.063(11) -0.011(8) -0.009(8) 0.001(9)

loop_
_atom_type_symbol
_atom_type_scat_dispersion_real
_atom_type_scat_dispersion_imag
_atom_type_scat_source
_atom_type_scat_dispersion_source
C 0.00347 0.00161 'NoSpherA2: Chem.Sci. 2021, DOI:10.1039/D0SC05526C' 'Henke, Gullikson and Davis, At. Data and Nucl. Data Tables, 1993, 54, 2'
Fe 0.35822 0.84933 'NoSpherA2: Chem.Sci. 2021, DOI:10.1039/D0SC05526C' 'Henke, Gullikson and Davis, At. Data and Nucl. Data Tables, 1993, 54, 2'
H 0.00000 0.00000 'NoSpherA2: Chem.Sci. 2021, DOI:10.1039/D0SC05526C' 'Henke, Gullikson and Davis, At. Data and Nucl. Data Tables, 1993, 54, 2'
O 0.01158 0.00611 'NoSpherA2: Chem.Sci. 2021, DOI:10.1039/D0SC05526C' 'Henke, Gullikson and Davis, At. Data and Nucl. Data Tables, 1993, 54, 2'

loop_
_geom_angle_atom_site_label_1
_geom_angle_atom_site_label_2
_geom_angle_atom_site_label_3
_geom_angle
_geom_angle_site_symmetry_1
_geom_angle_site_symmetry_3
_geom_angle_publ_flag
C1 Fe1 C1 109.05(5) 2_665 . ?
C2 Fe1 C1 123.50(4) . 2_665 ?
C2 Fe1 C1 123.50(4) 2_665 . ?
C2 Fe1 C1 40.73(4) . . ?
C2 Fe1 C1 40.73(4) 2_665 2_665 ?
C2 Fe1 C2 159.57(5) 2_665 . ?
C3 Fe1 C1 158.51(4) . 2_665 ?
C3 Fe1 C1 68.48(4) 2_665 2_665 ?
C3 Fe1 C1 68.48(4) . . ?
C3 Fe1 C1 158.51(4) 2_665 . ?
C3 Fe1 C2 40.65(4) . . ?
C3 Fe1 C2 40.65(4) 2_665 2_665 ?
C3 Fe1 C2 158.59(4) . 2_665 ?
C3 Fe1 C2 158.59(4) 2_665 . ?
C3 Fe1 C3 121.89(6) 2_665 . ?
C5 Fe1 C1 124.68(4) . 2_665 ?
C5 Fe1 C1 40.86(4) 2_665 2_665 ?
C5 Fe1 C1 124.68(4) 2_665 . ?
C5 Fe1 C1 40.86(4) . . ?
C5 Fe1 C2 68.52(4) 2_665 2_665 ?
C5 Fe1 C2 107.99(4) . 2_665 ?
C5 Fe1 C2 68.52(4) . . ?
C5 Fe1 C2 107.99(4) 2_665 . ?
C5 Fe1 C3 68.37(5) . . ?
C5 Fe1 C3 68.37(5) 2_665 2_665 ?
C5 Fe1 C3 121.69(4) . 2_665 ?
C5 Fe1 C3 121.69(4) 2_665 . ?
C5 Fe1 C5 161.42(6) 2_665 . ?
C4 Fe1 C1 68.41(4) 2_665 2_665 ?
C4 Fe1 C1 68.41(4) . . ?
C4 Fe1 C1 160.19(5) 2_665 . ?
C4 Fe1 C1 160.19(5) . 2_665 ?
C4 Fe1 C2 68.29(4) 2_665 2_665 ?
C4 Fe1 C2 68.29(4) . . ?
C4 Fe1 C2 123.02(4) 2_665 . ?
C4 Fe1 C2 123.02(4) . 2_665 ?
C4 Fe1 C3 40.54(5) 2_665 2_665 ?
C4 Fe1 C3 40.54(5) . . ?
C4 Fe1 C3 106.29(5) 2_665 . ?
C4 Fe1 C3 106.29(5) . 2_665 ?
C4 Fe1 C5 156.83(4) . 2_665 ?
C4 Fe1 C5 40.54(5) 2_665 2_665 ?
C4 Fe1 C5 156.83(4) 2_665 . ?
C4 Fe1 C5 40.54(5) . . ?
C4 Fe1 C4 120.85(7) 2_665 . ?
C2 C1 Fe1 69.15(5) . 2_665 ?
C5 C1 Fe1 69.10(5) . 2_665 ?
C5 C1 C2 107.25(9) . . ?
C6 C1 Fe1 126.95(6) . 2_665 ?
C6 C1 C2 126.58(9) . . ?
C6 C1 C5 126.18(9) . . ?
O1 C12 H12 113.8(6) . . ?
C9 C12 H12 121.8(6) . . ?
C9 C12 O1 124.26(15) . . ?
C1 C2 Fe1 70.12(5) . 2_665 ?
H2 C2 Fe1 125.2(13) . 2_665 ?
H2 C2 C1 125.3(9) . . ?
C3 C2 Fe1 69.76(5) . 2_665 ?
C3 C2 C1 108.33(9) . . ?
C3 C2 H2 126.4(9) . . ?
C10 C11 H11 119.0(11) . . ?
C6 C11 H11 120.0(11) . . ?
C6 C11 C10 120.95(10) . . ?
H10 C10 C11 120.4(11) . . ?
C9 C10 C11 119.91(9) . . ?
C9 C10 H10 119.6(10) . . ?
C2 C3 Fe1 69.59(5) . 2_665 ?
H3 C3 Fe1 126.6(9) . 2_665 ?
H3 C3 C2 130.0(9) . . ?
C4 C3 Fe1 69.72(6) . 2_665 ?
C4 C3 C2 107.95(10) . . ?
C4 C3 H3 122.1(9) . . ?
C1 C5 Fe1 70.04(5) . . ?
H5 C5 Fe1 127.4(8) . . ?
H5 C5 C1 123.9(6) . . ?
C4 C5 Fe1 69.79(6) . . ?
C4 C5 C1 108.12(10) . . ?
C4 C5 H5 127.9(6) . . ?
C3 C4 Fe1 69.74(6) . 2_665 ?
C5 C4 Fe1 69.67(6) . 2_665 ?
C5 C4 C3 108.35(10) . . ?
H4 C4 Fe1 125.7(9) . 2_665 ?
H4 C4 C3 125.0(10) . . ?
H4 C4 C5 126.6(10) . . ?
C11 C6 C1 120.19(8) . . ?
C7 C6 C1 121.22(8) . . ?
C7 C6 C11 118.58(8) . . ?
C10 C9 C12 120.88(12) . . ?
C8 C9 C12 119.63(12) . . ?
C8 C9 C10 119.46(9) . . ?
H8 C8 C9 118.6(7) . . ?
C7 C8 C9 120.43(11) . . ?
C7 C8 H8 120.9(7) . . ?
C8 C7 C6 120.65(10) . . ?
H7 C7 C6 118.7(7) . . ?
H7 C7 C8 120.6(7) . . ?

loop_
_geom_bond_atom_site_label_1
_geom_bond_atom_site_label_2
_geom_bond_distance
_geom_bond_site_symmetry_2
_geom_bond_publ_flag
Fe1 C1 2.0627(9) 2_665 ?
Fe1 C1 2.0627(9) . ?
Fe1 C2 2.0497(9) . ?
Fe1 C2 2.0497(9) 2_665 ?
Fe1 C3 2.0519(10) . ?
Fe1 C3 2.0519(10) 2_665 ?
Fe1 C5 2.0502(10) . ?
Fe1 C5 2.0502(10) 2_665 ?
Fe1 C4 2.0516(10) . ?
Fe1 C4 2.0516(10) 2_665 ?
C1 C2 1.4311(13) . ?
C1 C5 1.4356(13) . ?
C1 C6 1.4645(11) . ?
C12 H12 1.206(12) . ?
C12 O1 1.213(2) . ?
C12 C9 1.4649(16) . ?
C2 H2 1.102(18) . ?
C2 C3 1.4247(14) . ?
C11 H11 1.095(17) . ?
C11 C10 1.3821(13) . ?
C11 C6 1.4032(13) . ?
C10 H10 1.101(13) . ?
C10 C9 1.3975(15) . ?
C3 H3 1.094(16) . ?
C3 C4 1.4217(17) . ?
C5 H5 1.089(11) . ?
C5 C4 1.4210(16) . ?
C4 H4 1.087(16) . ?
C6 C7 1.3957(13) . ?
C9 C8 1.3943(17) . ?
C8 H8 1.085(15) . ?
C8 C7 1.3831(14) . ?
C7 H7 1.088(16) . ?

loop_
_geom_torsion_atom_site_label_1
_geom_torsion_atom_site_label_2
_geom_torsion_atom_site_label_3
_geom_torsion_atom_site_label_4
_geom_torsion
_geom_torsion_site_symmetry_1
_geom_torsion_site_symmetry_2
_geom_torsion_site_symmetry_3
_geom_torsion_site_symmetry_4
_geom_torsion_publ_flag
Fe1 C1 C2 C3 -59.51(6) . . . . ?
Fe1 C1 C2 C3 -59.51(6) 2_665 . . . ?
Fe1 C1 C5 C4 59.63(7) 2_665 . . . ?
Fe1 C1 C5 C4 59.63(7) . . . . ?
Fe1 C1 C6 C11 -103.41(8) . . . . ?
Fe1 C1 C6 C11 -103.41(8) 2_665 . . . ?
Fe1 C1 C6 C7 77.77(9) 2_665 . . . ?
Fe1 C1 C6 C7 77.77(9) . . . . ?
Fe1 C2 C1 C5 58.81(6) . . . . ?
Fe1 C2 C1 C5 58.81(6) 2_665 . . . ?
Fe1 C2 C1 C6 -121.23(5) 2_665 . . . ?
Fe1 C2 C1 C6 -121.23(5) . . . . ?
Fe1 C2 C3 C4 -59.39(7) 2_665 . . . ?
Fe1 C2 C3 C4 -59.39(7) . . . . ?
Fe1 C3 C2 C1 59.74(6) . . . . ?
Fe1 C3 C2 C1 59.74(6) 2_665 . . . ?
Fe1 C3 C4 C5 -59.17(7) . . . . ?
Fe1 C3 C4 C5 -59.17(7) 2_665 . . . ?
Fe1 C5 C1 C2 -58.84(6) . . . . ?
Fe1 C5 C1 C2 -58.84(6) 2_665 . . . ?
Fe1 C5 C1 C6 121.20(5) 2_665 . . . ?
Fe1 C5 C1 C6 121.20(5) . . . . ?
Fe1 C5 C4 C3 59.21(7) . . . . ?
Fe1 C5 C4 C3 59.21(7) 2_665 . . . ?
Fe1 C4 C3 C2 59.31(6) 2_665 . . . ?
Fe1 C4 C3 C2 59.31(6) . . . . ?
Fe1 C4 C5 C1 -59.79(6) 2_665 . . . ?
Fe1 C4 C5 C1 -59.79(6) . . . . ?
C1 C2 C3 C4 0.36(9) . . . . ?
C1 C5 C4 C3 -0.58(9) . . . . ?
C1 C6 C11 C10 -179.76(9) . . . . ?
C1 C6 C7 C8 179.93(10) . . . . ?
C12 C9 C10 C11 -176.67(10) . . . . ?
C12 C9 C8 C7 176.87(10) . . . . ?
C2 C3 C4 C5 0.14(9) . . . . ?
C11 C10 C9 C8 1.18(13) . . . . ?
C11 C6 C7 C8 1.09(10) . . . . ?
C10 C9 C8 C7 -1.00(11) . . . . ?
C6 C7 C8 C9 -0.14(11) . . . . ?
